data_4003910
loop_
_publ_author_name
'Ovchinnikov, Alexander'
'Chanakian, Sevan'
'Zevalkink, Alexandra'
'Bobev, Svilen'

_publ_section_title
;
 Ultralow Thermal Conductivity and High Thermopower in a New Family of
 Zintl Antimonides Ca10MSb9 (M = Ga, In, Mn, Zn) with Complex Structures
 and Heavy Disorder
;
_journal_name_full 'Chemistry of Materials'
_journal_paper_doi 10.1021/acs.chemmater.0c04940
_journal_year 2021
_chemical_formula_sum 'Ca10.91 Sb9 Zn0.56'
_chemical_formula_weight 1569.89
_space_group_crystal_system tetragonal
_space_group_IT_number 136
_space_group_name_Hall '-P 4n 2n'
_space_group_name_H-M_alt 'P 42/m n m'
_audit_creation_method SHELXL-2014/7
_cell_angle_alpha 90
_cell_angle_beta 90
_cell_angle_gamma 90
_cell_formula_units_Z 4
_cell_length_a 11.877(4)
_cell_length_b 11.877
_cell_length_c 17.239(6)
_cell_measurement_reflns_used 423
_cell_measurement_temperature 200(2)
_cell_measurement_theta_max 24.05
_cell_measurement_theta_min 4.73
_cell_volume 2431.8(12)
_computing_cell_refinement 'Bruker SAINT'
_computing_data_collection 'Bruker APEX2'
_computing_data_reduction 'Bruker SAINT'
_computing_structure_refinement 'SHELXL-2014/7 (Sheldrick, 2014)'
_computing_structure_solution SHELXT
_diffrn_ambient_temperature 200(2)
_diffrn_measured_fraction_theta_full 1.000
_diffrn_measured_fraction_theta_max 1.000
_diffrn_measurement_device_type 'CCD area detector'
_diffrn_measurement_method 'phi and omega scans'
_diffrn_radiation_type MoK\a
_diffrn_radiation_wavelength 0.71073
_diffrn_reflns_av_R_equivalents 0.1361
_diffrn_reflns_av_unetI/netI 0.0915
_diffrn_reflns_Laue_measured_fraction_full 1.000
_diffrn_reflns_Laue_measured_fraction_max 1.000
_diffrn_reflns_limit_h_max 8
_diffrn_reflns_limit_h_min -14
_diffrn_reflns_limit_k_max 14
_diffrn_reflns_limit_k_min -14
_diffrn_reflns_limit_l_max 21
_diffrn_reflns_limit_l_min -17
_diffrn_reflns_number 11255
_diffrn_reflns_point_group_measured_fraction_full 1.000
_diffrn_reflns_point_group_measured_fraction_max 1.000
_diffrn_reflns_theta_full 25.242
_diffrn_reflns_theta_max 26.496
_diffrn_reflns_theta_min 2.082
_diffrn_source 'sealed tube'
_exptl_absorpt_coefficient_mu 12.658
_exptl_absorpt_correction_T_max 0.27
_exptl_absorpt_correction_T_min 0.04
_exptl_absorpt_correction_type multi-scan
_exptl_crystal_colour grey
_exptl_crystal_density_diffrn 4.288
_exptl_crystal_description block
_exptl_crystal_F_000 2776
_exptl_crystal_size_max 0.045
_exptl_crystal_size_mid 0.039
_exptl_crystal_size_min 0.033
_refine_diff_density_max 1.839
_refine_diff_density_min -1.533
_refine_diff_density_rms 0.324
_refine_ls_extinction_method none
_refine_ls_goodness_of_fit_ref 1.019
_refine_ls_hydrogen_treatment undef
_refine_ls_matrix_type full
_refine_ls_number_parameters 73
_refine_ls_number_reflns 1398
_refine_ls_number_restraints 0
_refine_ls_restrained_S_all 1.019
_refine_ls_R_factor_all 0.0754
_refine_ls_R_factor_gt 0.0449
_refine_ls_shift/su_max 0.000
_refine_ls_shift/su_mean 0.000
_refine_ls_structure_factor_coef Fsqd
_refine_ls_weighting_details 'w=1/[\s^2^(Fo^2^)] where P=(Fo^2^+2Fc^2^)/3'
_refine_ls_weighting_scheme calc
_refine_ls_wR_factor_gt 0.0873
_refine_ls_wR_factor_ref 0.0977
_reflns_Friedel_coverage 0.000
_reflns_number_gt 993
_reflns_number_total 1398
_reflns_threshold_expression 'I > 2\s(I)'
_cod_data_source_file cm0c04940_si_001.cif
_cod_data_source_block shelx
_cod_original_cell_volume 2431.7(18)
_cod_database_code 4003910
_shelx_shelxl_version_number 2014/7
_shelx_space_group_comment
;
The symmetry employed for this shelxl refinement is uniquely defined
by the following loop, which should always be used as a source of
symmetry information in preference to the above space-group names.
They are only intended as comments.
;
_shelx_estimated_absorpt_t_min 0.600
_shelx_estimated_absorpt_t_max 0.680

loop_
_space_group_symop_operation_xyz
'x, y, z'
'-x, -y, z'
'-y+1/2, x+1/2, z+1/2'
'y+1/2, -x+1/2, z+1/2'
'-x+1/2, y+1/2, -z+1/2'
'x+1/2, -y+1/2, -z+1/2'
'y, x, -z'
'-y, -x, -z'
'-x, -y, -z'
'x, y, -z'
'y-1/2, -x-1/2, -z-1/2'
'-y-1/2, x-1/2, -z-1/2'
'x-1/2, -y-1/2, z-1/2'
'-x-1/2, y-1/2, z-1/2'
'-y, -x, z'
'y, x, z'

loop_
_atom_site_label
_atom_site_type_symbol
_atom_site_fract_x
_atom_site_fract_y
_atom_site_fract_z
_atom_site_U_iso_or_equiv
_atom_site_adp_type
_atom_site_occupancy
_atom_site_site_symmetry_order
_atom_site_calc_flag
_atom_site_refinement_flags_posn
_atom_site_refinement_flags_adp
_atom_site_refinement_flags_occupancy
_atom_site_disorder_assembly
_atom_site_disorder_group
Ca1 Ca 0.01105(19) 0.2506(2) 0.18821(12) 0.0175(5) Uani 1 1 d . . . . .
Ca2 Ca 0.01483(19) 0.33787(19) 0.39612(12) 0.0158(5) Uani 1 1 d . . . . .
Ca3 Ca 0.1755(3) 0.8245(3) 0.0000 0.0172(11) Uani 1 4 d S T P . .
Ca4 Ca 0.1660(8) 0.1660(8) 0.0000 0.026(3) Uani 0.438(5) 4 d S T P . .
Ca5 Ca 0.3057(6) 0.3057(6) 0.0000 0.020(3) Uani 0.475(15) 4 d S T P . .
Ca6 Ca 0.0000 0.0000 0.3543(3) 0.0246(12) Uani 1 4 d S T P . .
Zn1 Zn 0.1019(3) 0.1019(3) 0.0000 0.0176(13) Uani 0.562(5) 4 d S T P . .
Sb1 Sb 0.22283(7) 0.22283(7) 0.31861(5) 0.0160(3) Uani 1 2 d S T P . .
Sb2A Sb 0.3055(12) 0.3055(12) 0.1635(6) 0.0156(12) Uani 0.438(5) 2 d S T P . .
Sb2B Sb 0.3148(9) 0.3148(9) 0.1797(5) 0.0156(12) Uani 0.562(5) 2 d S T P . .
Sb3A Sb 0.0078(5) 0.3577(5) 0.0000 0.0124(6) Uani 0.438(5) 2 d S T P . .
Sb3B Sb 0.0379(4) 0.3248(4) 0.0000 0.0124(6) Uani 0.562(5) 2 d S T P . .
Sb4 Sb 0.37324(9) 0.62676(9) 0.0000 0.0208(4) Uani 1 4 d S T P . .
Sb5 Sb 0.0000 0.0000 0.12640(8) 0.0164(4) Uani 1 4 d S T P . .
Sb6 Sb 0.0000 0.5000 0.2500 0.0124(3) Uani 1 4 d S T P . .

loop_
_atom_site_aniso_label
_atom_site_aniso_U_11
_atom_site_aniso_U_22
_atom_site_aniso_U_33
_atom_site_aniso_U_23
_atom_site_aniso_U_13
_atom_site_aniso_U_12
Ca1 0.0189(14) 0.0183(13) 0.0154(9) -0.0015(9) -0.0008(9) 0.0007(11)
Ca2 0.0168(13) 0.0167(13) 0.0140(10) 0.0013(9) -0.0007(9) 0.0003(10)
Ca3 0.0164(16) 0.0164(16) 0.019(2) 0.000 0.000 -0.008(2)
Ca4 0.030(5) 0.030(5) 0.020(5) 0.000 0.000 0.003(7)
Ca5 0.025(5) 0.025(5) 0.010(4) 0.000 0.000 0.011(5)
Ca6 0.0233(18) 0.0233(18) 0.027(2) 0.000 0.000 0.001(2)
Zn1 0.018(2) 0.018(2) 0.016(2) 0.000 0.000 0.007(2)
Sb1 0.0147(4) 0.0147(4) 0.0186(5) -0.0005(3) -0.0005(3) 0.0025(5)
Sb2A 0.0204(16) 0.0204(16) 0.006(3) 0.0025(19) 0.0025(19) 0.0052(17)
Sb2B 0.0204(16) 0.0204(16) 0.006(3) 0.0025(19) 0.0025(19) 0.0052(17)
Sb3A 0.015(2) 0.010(2) 0.0127(5) 0.000 0.000 0.0012(11)
Sb3B 0.015(2) 0.010(2) 0.0127(5) 0.000 0.000 0.0012(11)
Sb4 0.0236(6) 0.0236(6) 0.0152(7) 0.000 0.000 0.0056(8)
Sb5 0.0165(5) 0.0165(5) 0.0163(7) 0.000 0.000 0.0011(7)
Sb6 0.0127(5) 0.0127(5) 0.0119(6) 0.000 0.000 0.000

loop_
_atom_type_symbol
_atom_type_description
_atom_type_scat_dispersion_real
_atom_type_scat_dispersion_imag
_atom_type_scat_source
Ca Ca 0.2262 0.3064 'International Tables Vol C Tables 4.2.6.8 and 6.1.1.4'
Sb Sb -0.5866 1.5461 'International Tables Vol C Tables 4.2.6.8 and 6.1.1.4'
Zn Zn 0.2839 1.4301 'International Tables Vol C Tables 4.2.6.8 and 6.1.1.4'

loop_
_geom_angle_atom_site_label_1
_geom_angle_atom_site_label_2
_geom_angle_atom_site_label_3
_geom_angle
_geom_angle_site_symmetry_1
_geom_angle_site_symmetry_3
_geom_angle_publ_flag
Sb6 Ca1 Sb5 175.23(8) . . ?
Sb6 Ca1 Sb2B 87.66(17) . 11_566 ?
Sb5 Ca1 Sb2B 88.96(17) . 11_566 ?
Sb6 Ca1 Sb3B 94.79(9) . . ?
Sb5 Ca1 Sb3B 85.75(9) . . ?
Sb2B Ca1 Sb3B 141.2(2) 11_566 . ?
Sb6 Ca1 Sb1 84.16(5) . . ?
Sb5 Ca1 Sb1 99.35(6) . . ?
Sb2B Ca1 Sb1 92.5(2) 11_566 . ?
Sb3B Ca1 Sb1 126.34(10) . . ?
Sb6 Ca1 Sb1 83.34(6) . 11_566 ?
Sb5 Ca1 Sb1 91.91(6) . 11_566 ?
Sb2B Ca1 Sb1 49.6(2) 11_566 11_566 ?
Sb3B Ca1 Sb1 92.13(9) . 11_566 ?
Sb1 Ca1 Sb1 140.36(7) . 11_566 ?
Sb6 Ca1 Sb3A 88.36(10) . . ?
Sb5 Ca1 Sb3A 91.67(10) . . ?
Sb2B Ca1 Sb3A 135.2(3) 11_566 . ?
Sb3B Ca1 Sb3A 8.65(7) . . ?
Sb1 Ca1 Sb3A 131.39(12) . . ?
Sb1 Ca1 Sb3A 85.63(10) 11_566 . ?
Sb6 Ca1 Sb2A 84.83(18) . . ?
Sb5 Ca1 Sb2A 99.88(18) . . ?
Sb2B Ca1 Sb2A 143.3(4) 11_566 . ?
Sb3B Ca1 Sb2A 75.3(2) . . ?
Sb1 Ca1 Sb2A 51.12(19) . . ?
Sb1 Ca1 Sb2A 161.9(2) 11_566 . ?
Sb3A Ca1 Sb2A 80.4(2) . . ?
Sb6 Ca1 Sb2A 84.6(2) . 11_566 ?
Sb5 Ca1 Sb2A 92.1(2) . 11_566 ?
Sb2B Ca1 Sb2A 3.35(19) 11_566 11_566 ?
Sb3B Ca1 Sb2A 142.7(3) . 11_566 ?
Sb1 Ca1 Sb2A 90.8(3) . 11_566 ?
Sb1 Ca1 Sb2A 50.7(3) 11_566 11_566 ?
Sb3A Ca1 Sb2A 136.2(3) . 11_566 ?
Sb2A Ca1 Sb2A 141.32(17) . 11_566 ?
Sb6 Ca1 Sb2B 81.96(12) . . ?
Sb5 Ca1 Sb2B 102.79(13) . . ?
Sb2B Ca1 Sb2B 139.04(12) 11_566 . ?
Sb3B Ca1 Sb2B 79.38(15) . . ?
Sb1 Ca1 Sb2B 47.24(15) . . ?
Sb1 Ca1 Sb2B 162.30(16) 11_566 . ?
Sb3A Ca1 Sb2B 84.17(17) . . ?
Sb2A Ca1 Sb2B 4.8(3) . . ?
Sb2A Ca1 Sb2B 136.9(3) 11_566 . ?
Sb6 Ca1 Ca2 54.17(5) . . ?
Sb5 Ca1 Ca2 125.81(8) . . ?
Sb2B Ca1 Ca2 54.54(11) 11_566 . ?
Sb3B Ca1 Ca2 148.13(11) . . ?
Sb1 Ca1 Ca2 51.76(5) . . ?
Sb1 Ca1 Ca2 91.11(6) 11_566 . ?
Sb3A Ca1 Ca2 142.49(12) . . ?
Sb2A Ca1 Ca2 92.98(17) . . ?
Sb2A Ca1 Ca2 51.46(13) 11_566 . ?
Sb2B Ca1 Ca2 88.23(12) . . ?
Sb6 Ca1 Ca2 53.89(5) . 11_566 ?
Sb5 Ca1 Ca2 123.00(7) . 11_566 ?
Sb2B Ca1 Ca2 93.1(3) 11_566 11_566 ?
Sb3B Ca1 Ca2 59.09(8) . 11_566 ?
Sb1 Ca1 Ca2 137.35(8) . 11_566 ?
Sb1 Ca1 Ca2 51.22(5) 11_566 11_566 ?
Sb3A Ca1 Ca2 50.43(9) . 11_566 ?
Sb2A Ca1 Ca2 110.7(2) . 11_566 ?
Sb2A Ca1 Ca2 92.4(3) 11_566 11_566 ?
Sb2B Ca1 Ca2 111.53(16) . 11_566 ?
Ca2 Ca1 Ca2 99.93(8) . 11_566 ?
Sb3A Ca2 Sb1 98.39(12) 3 . ?
Sb3A Ca2 Sb3A 65.42(17) 3 11_566 ?
Sb1 Ca2 Sb3A 163.80(11) . 11_566 ?
Sb3A Ca2 Sb6 95.20(9) 3 . ?
Sb1 Ca2 Sb6 88.27(6) . . ?
Sb3A Ca2 Sb6 93.72(9) 11_566 . ?
Sb3A Ca2 Sb2A 156.6(3) 3 11_566 ?
Sb1 Ca2 Sb2A 104.2(3) . 11_566 ?
Sb3A Ca2 Sb2A 91.8(3) 11_566 11_566 ?
Sb6 Ca2 Sb2A 91.4(3) . 11_566 ?
Sb3A Ca2 Sb3B 73.95(14) 3 11_566 ?
Sb1 Ca2 Sb3B 170.95(9) . 11_566 ?
Sb3A Ca2 Sb3B 9.39(8) 11_566 11_566 ?
Sb6 Ca2 Sb3B 97.11(8) . 11_566 ?
Sb2A Ca2 Sb3B 83.0(3) 11_566 11_566 ?
Sb3A Ca2 Sb2B 162.0(2) 3 11_566 ?
Sb1 Ca2 Sb2B 99.3(2) . 11_566 ?
Sb3A Ca2 Sb2B 96.8(2) 11_566 11_566 ?
Sb6 Ca2 Sb2B 88.8(2) . 11_566 ?
Sb2A Ca2 Sb2B 5.5(3) 11_566 11_566 ?
Sb3B Ca2 Sb2B 88.1(2) 11_566 11_566 ?
Sb3A Ca2 Sb4 89.13(11) 3 11_566 ?
Sb1 Ca2 Sb4 65.68(5) . 11_566 ?
Sb3A Ca2 Sb4 111.33(9) 11_566 11_566 ?
Sb6 Ca2 Sb4 153.95(8) . 11_566 ?
Sb2A Ca2 Sb4 94.7(4) 11_566 11_566 ?
Sb3B Ca2 Sb4 108.75(8) 11_566 11_566 ?
Sb2B Ca2 Sb4 95.0(3) 11_566 11_566 ?
Sb3A Ca2 Ca5 111.62(9) 3 11_566 ?
Sb1 Ca2 Ca5 124.49(18) . 11_566 ?
Sb3A Ca2 Ca5 64.86(17) 11_566 11_566 ?
Sb6 Ca2 Ca5 131.37(15) . 11_566 ?
Sb2A Ca2 Ca5 49.56(19) 11_566 11_566 ?
Sb3B Ca2 Ca5 56.29(18) 11_566 11_566 ?
Sb2B Ca2 Ca5 54.42(13) 11_566 11_566 ?
Sb4 Ca2 Ca5 69.18(17) 11_566 11_566 ?
Sb3A Ca2 Sb3B 5.13(6) 3 3 ?
Sb1 Ca2 Sb3B 94.86(9) . 3 ?
Sb3A Ca2 Sb3B 69.04(11) 11_566 3 ?
Sb6 Ca2 Sb3B 91.39(7) . 3 ?
Sb2A Ca2 Sb3B 160.8(3) 11_566 3 ?
Sb3B Ca2 Sb3B 77.80(12) 11_566 3 ?
Sb2B Ca2 Sb3B 165.8(2) 11_566 3 ?
Sb4 Ca2 Sb3B 91.05(8) 11_566 3 ?
Ca5 Ca2 Sb3B 116.75(8) 11_566 3 ?
Sb3A Ca2 Ca2 54.64(7) 3 10_556 ?
Sb1 Ca2 Ca2 115.33(4) . 10_556 ?
Sb3A Ca2 Ca2 55.60(8) 11_566 10_556 ?
Sb6 Ca2 Ca2 142.49(4) . 10_556 ?
Sb2A Ca2 Ca2 108.83(19) 11_566 10_556 ?
Sb3B Ca2 Ca2 56.41(6) 11_566 10_556 ?
Sb2B Ca2 Ca2 113.62(13) 11_566 10_556 ?
Sb4 Ca2 Ca2 57.75(4) 11_566 10_556 ?
Ca5 Ca2 Ca2 59.27(4) 11_566 10_556 ?
Sb3B Ca2 Ca2 59.53(5) 3 10_556 ?
Sb3A Ca2 Ca1 137.98(9) 3 . ?
Sb1 Ca2 Ca1 58.47(5) . . ?
Sb3A Ca2 Ca1 134.11(10) 11_566 . ?
Sb6 Ca2 Ca1 53.54(5) . . ?
Sb2A Ca2 Ca1 62.10(18) 11_566 . ?
Sb3B Ca2 Ca1 130.52(9) 11_566 . ?
Sb2B Ca2 Ca1 56.77(12) 11_566 . ?
Sb4 Ca2 Ca1 108.06(7) 11_566 . ?
Ca5 Ca2 Ca1 110.32(7) 11_566 . ?
Sb3B Ca2 Ca1 132.86(8) 3 . ?
Ca2 Ca2 Ca1 163.86(5) 10_556 . ?
Sb3A Ca3 Sb3A 179.6(2) 9_565 7_565 ?
Sb3A Ca3 Sb3B 169.8(2) 9_565 7_565 ?
Sb3A Ca3 Sb3B 9.83(8) 7_565 7_565 ?
Sb3A Ca3 Sb3B 9.83(8) 9_565 9_565 ?
Sb3A Ca3 Sb3B 169.8(2) 7_565 9_565 ?
Sb3B Ca3 Sb3B 159.9(2) 7_565 9_565 ?
Sb3A Ca3 Sb4 90.20(13) 9_565 . ?
Sb3A Ca3 Sb4 90.20(13) 7_565 . ?
Sb3B Ca3 Sb4 100.03(12) 7_565 . ?
Sb3B Ca3 Sb4 100.03(12) 9_565 . ?
Sb3A Ca3 Zn1 59.67(12) 9_565 9_565 ?
Sb3A Ca3 Zn1 119.93(19) 7_565 9_565 ?
Sb3B Ca3 Zn1 110.11(18) 7_565 9_565 ?
Sb3B Ca3 Zn1 49.84(11) 9_565 9_565 ?
Sb4 Ca3 Zn1 149.87(9) . 9_565 ?
Sb3A Ca3 Zn1 119.93(19) 9_565 1_565 ?
Sb3A Ca3 Zn1 59.67(12) 7_565 1_565 ?
Sb3B Ca3 Zn1 49.84(11) 7_565 1_565 ?
Sb3B Ca3 Zn1 110.11(18) 9_565 1_565 ?
Sb4 Ca3 Zn1 149.87(10) . 1_565 ?
Zn1 Ca3 Zn1 60.27(19) 9_565 1_565 ?
Sb3A Ca3 Sb1 90.10(6) 9_565 12_666 ?
Sb3A Ca3 Sb1 90.10(6) 7_565 12_666 ?
Sb3B Ca3 Sb1 94.79(5) 7_565 12_666 ?
Sb3B Ca3 Sb1 94.79(5) 9_565 12_666 ?
Sb4 Ca3 Sb1 61.37(7) . 12_666 ?
Zn1 Ca3 Sb1 114.48(5) 9_565 12_666 ?
Zn1 Ca3 Sb1 114.48(5) 1_565 12_666 ?
Sb3A Ca3 Sb1 90.10(6) 9_565 3_554 ?
Sb3A Ca3 Sb1 90.10(6) 7_565 3_554 ?
Sb3B Ca3 Sb1 94.79(5) 7_565 3_554 ?
Sb3B Ca3 Sb1 94.79(5) 9_565 3_554 ?
Sb4 Ca3 Sb1 61.37(7) . 3_554 ?
Zn1 Ca3 Sb1 114.48(5) 9_565 3_554 ?
Zn1 Ca3 Sb1 114.48(5) 1_565 3_554 ?
Sb1 Ca3 Sb1 122.74(14) 12_666 3_554 ?
Sb3A Ca3 Sb5 89.84(10) 9_565 9_565 ?
Sb3A Ca3 Sb5 89.84(10) 7_565 9_565 ?
Sb3B Ca3 Sb5 81.95(10) 7_565 9_565 ?
Sb3B Ca3 Sb5 81.95(10) 9_565 9_565 ?
Sb4 Ca3 Sb5 143.53(5) . 9_565 ?
Zn1 Ca3 Sb5 45.93(7) 9_565 9_565 ?
Zn1 Ca3 Sb5 45.93(7) 1_565 9_565 ?
Sb1 Ca3 Sb5 155.10(11) 12_666 9_565 ?
Sb1 Ca3 Sb5 82.16(4) 3_554 9_565 ?
Sb3A Ca3 Sb5 89.84(10) 9_565 1_565 ?
Sb3A Ca3 Sb5 89.84(10) 7_565 1_565 ?
Sb3B Ca3 Sb5 81.95(10) 7_565 1_565 ?
Sb3B Ca3 Sb5 81.95(10) 9_565 1_565 ?
Sb4 Ca3 Sb5 143.53(5) . 1_565 ?
Zn1 Ca3 Sb5 45.93(7) 9_565 1_565 ?
Zn1 Ca3 Sb5 45.93(7) 1_565 1_565 ?
Sb1 Ca3 Sb5 82.16(4) 12_666 1_565 ?
Sb1 Ca3 Sb5 155.10(11) 3_554 1_565 ?
Sb5 Ca3 Sb5 72.93(10) 9_565 1_565 ?
Sb3A Ca3 Ca1 56.89(4) 9_565 9_565 ?
Sb3A Ca3 Ca1 123.00(5) 7_565 9_565 ?
Sb3B Ca3 Ca1 119.78(7) 7_565 9_565 ?
Sb3B Ca3 Ca1 54.72(4) 9_565 9_565 ?
Sb4 Ca3 Ca1 103.44(7) . 9_565 ?
Zn1 Ca3 Ca1 61.65(6) 9_565 9_565 ?
Zn1 Ca3 Ca1 94.18(10) 1_565 9_565 ?
Sb1 Ca3 Ca1 144.90(6) 12_666 9_565 ?
Sb1 Ca3 Ca1 53.46(4) 3_554 9_565 ?
Sb5 Ca3 Ca1 48.28(5) 9_565 9_565 ?
Sb5 Ca3 Ca1 106.96(11) 1_565 9_565 ?
Zn1 Ca4 Ca5 180.0(10) . . ?
Zn1 Ca4 Sb3B 96.1(4) . . ?
Ca5 Ca4 Sb3B 83.9(4) . . ?
Zn1 Ca4 Sb3B 96.1(4) . 7 ?
Ca5 Ca4 Sb3B 83.9(4) . 7 ?
Sb3B Ca4 Sb3B 167.7(7) . 7 ?
Zn1 Ca4 Sb3A 95.5(3) . 7 ?
Ca5 Ca4 Sb3A 84.5(3) . 7 ?
Sb3B Ca4 Sb3A 168.4(6) . 7 ?
Sb3B Ca4 Sb3A 0.6(2) 7 7 ?
Zn1 Ca4 Sb3A 95.5(3) . . ?
Ca5 Ca4 Sb3A 84.5(3) . . ?
Sb3B Ca4 Sb3A 0.6(2) . . ?
Sb3B Ca4 Sb3A 168.4(6) 7 . ?
Sb3A Ca4 Sb3A 169.0(6) 7 . ?
Zn1 Ca4 Sb5 38.02(14) . . ?
Ca5 Ca4 Sb5 141.98(14) . . ?
Sb3B Ca4 Sb5 94.8(3) . . ?
Sb3B Ca4 Sb5 94.8(3) 7 . ?
Sb3A Ca4 Sb5 94.3(2) 7 . ?
Sb3A Ca4 Sb5 94.3(2) . . ?
Zn1 Ca4 Sb5 38.02(14) . 9 ?
Ca5 Ca4 Sb5 141.98(14) . 9 ?
Sb3B Ca4 Sb5 94.8(3) . 9 ?
Sb3B Ca4 Sb5 94.8(3) 7 9 ?
Sb3A Ca4 Sb5 94.3(2) 7 9 ?
Sb3A Ca4 Sb5 94.3(2) . 9 ?
Sb5 Ca4 Sb5 76.0(3) . 9 ?
Zn1 Ca4 Sb2A 129.8(4) . 10 ?
Ca5 Ca4 Sb2A 50.2(4) . 10 ?
Sb3B Ca4 Sb2A 86.1(2) . 10 ?
Sb3B Ca4 Sb2A 86.1(2) 7 10 ?
Sb3A Ca4 Sb2A 86.5(2) 7 10 ?
Sb3A Ca4 Sb2A 86.5(2) . 10 ?
Sb5 Ca4 Sb2A 167.8(4) . 10 ?
Sb5 Ca4 Sb2A 91.7(3) 9 10 ?
Zn1 Ca4 Sb2A 129.8(4) . . ?
Ca5 Ca4 Sb2A 50.2(4) . . ?
Sb3B Ca4 Sb2A 86.1(2) . . ?
Sb3B Ca4 Sb2A 86.1(2) 7 . ?
Sb3A Ca4 Sb2A 86.5(2) 7 . ?
Sb3A Ca4 Sb2A 86.5(2) . . ?
Sb5 Ca4 Sb2A 91.7(3) . . ?
Sb5 Ca4 Sb2A 167.8(4) 9 . ?
Sb2A Ca4 Sb2A 100.5(7) 10 . ?
Zn1 Ca4 Ca1 81.2(2) . . ?
Ca5 Ca4 Ca1 98.8(2) . . ?
Sb3B Ca4 Ca1 59.90(6) . . ?
Sb3B Ca4 Ca1 122.29(5) 7 . ?
Sb3A Ca4 Ca1 122.21(5) 7 . ?
Sb3A Ca4 Ca1 59.74(5) . . ?
Sb5 Ca4 Ca1 50.39(9) . . ?
Sb5 Ca4 Ca1 113.4(3) 9 . ?
Sb2A Ca4 Ca1 138.0(3) 10 . ?
Sb2A Ca4 Ca1 56.8(3) . . ?
Zn1 Ca4 Ca1 81.2(2) . 10 ?
Ca5 Ca4 Ca1 98.8(2) . 10 ?
Sb3B Ca4 Ca1 59.90(6) . 10 ?
Sb3B Ca4 Ca1 122.29(5) 7 10 ?
Sb3A Ca4 Ca1 122.21(5) 7 10 ?
Sb3A Ca4 Ca1 59.74(5) . 10 ?
Sb5 Ca4 Ca1 113.4(3) . 10 ?
Sb5 Ca4 Ca1 50.39(9) 9 10 ?
Sb2A Ca4 Ca1 56.8(3) 10 10 ?
Sb2A Ca4 Ca1 138.0(3) . 10 ?
Ca1 Ca4 Ca1 114.26(12) . 10 ?
Ca4 Ca5 Sb2A 90.0(5) . . ?
Ca4 Ca5 Sb2A 90.0(5) . 10 ?
Sb2A Ca5 Sb2A 179.9(11) . 10 ?
Ca4 Ca5 Sb2B 92.8(4) . . ?
Sb2A Ca5 Sb2B 2.9(7) . . ?
Sb2A Ca5 Sb2B 177.2(5) 10 . ?
Ca4 Ca5 Sb2B 92.8(4) . 10 ?
Sb2A Ca5 Sb2B 177.2(5) . 10 ?
Sb2A Ca5 Sb2B 2.9(7) 10 10 ?
Sb2B Ca5 Sb2B 174.4(7) . 10 ?
Ca4 Ca5 Sb3B 49.09(17) . . ?
Sb2A Ca5 Sb3B 90.0(3) . . ?
Sb2A Ca5 Sb3B 90.0(3) 10 . ?
Sb2B Ca5 Sb3B 91.8(2) . . ?
Sb2B Ca5 Sb3B 91.8(2) 10 . ?
Ca4 Ca5 Sb3B 49.09(17) . 7 ?
Sb2A Ca5 Sb3B 90.0(3) . 7 ?
Sb2A Ca5 Sb3B 90.0(3) 10 7 ?
Sb2B Ca5 Sb3B 91.8(2) . 7 ?
Sb2B Ca5 Sb3B 91.8(2) 10 7 ?
Sb3B Ca5 Sb3B 98.2(3) . 7 ?
Ca4 Ca5 Zn1 0.0(4) . . ?
Sb2A Ca5 Zn1 90.0(5) . . ?
Sb2A Ca5 Zn1 90.0(5) 10 . ?
Sb2B Ca5 Zn1 92.8(4) . . ?
Sb2B Ca5 Zn1 92.8(4) 10 . ?
Sb3B Ca5 Zn1 49.09(17) . . ?
Sb3B Ca5 Zn1 49.09(17) 7 . ?
Ca4 Ca5 Ca2 99.04(18) . 12_666 ?
Sb2A Ca5 Ca2 59.28(9) . 12_666 ?
Sb2A Ca5 Ca2 120.74(10) 10 12_666 ?
Sb2B Ca5 Ca2 58.80(6) . 12_666 ?
Sb2B Ca5 Ca2 120.17(10) 10 12_666 ?
Sb3B Ca5 Ca2 57.60(8) . 12_666 ?
Sb3B Ca5 Ca2 137.9(2) 7 12_666 ?
Zn1 Ca5 Ca2 99.04(18) . 12_666 ?
Ca4 Ca5 Ca2 99.04(18) . 6 ?
Sb2A Ca5 Ca2 59.28(9) . 6 ?
Sb2A Ca5 Ca2 120.74(10) 10 6 ?
Sb2B Ca5 Ca2 58.80(6) . 6 ?
Sb2B Ca5 Ca2 120.17(10) 10 6 ?
Sb3B Ca5 Ca2 137.9(2) . 6 ?
Sb3B Ca5 Ca2 57.60(8) 7 6 ?
Zn1 Ca5 Ca2 99.04(18) . 6 ?
Ca2 Ca5 Ca2 115.37(11) 12_666 6 ?
Ca4 Ca5 Ca2 99.04(18) . 3_554 ?
Sb2A Ca5 Ca2 120.74(10) . 3_554 ?
Sb2A Ca5 Ca2 59.28(9) 10 3_554 ?
Sb2B Ca5 Ca2 120.17(10) . 3_554 ?
Sb2B Ca5 Ca2 58.80(6) 10 3_554 ?
Sb3B Ca5 Ca2 57.60(8) . 3_554 ?
Sb3B Ca5 Ca2 137.9(2) 7 3_554 ?
Zn1 Ca5 Ca2 99.04(18) . 3_554 ?
Ca2 Ca5 Ca2 61.45(8) 12_666 3_554 ?
Ca2 Ca5 Ca2 161.9(4) 6 3_554 ?
Ca4 Ca5 Ca2 99.04(18) . 13_665 ?
Sb2A Ca5 Ca2 120.74(10) . 13_665 ?
Sb2A Ca5 Ca2 59.28(9) 10 13_665 ?
Sb2B Ca5 Ca2 120.17(10) . 13_665 ?
Sb2B Ca5 Ca2 58.80(6) 10 13_665 ?
Sb3B Ca5 Ca2 137.9(2) . 13_665 ?
Sb3B Ca5 Ca2 57.60(8) 7 13_665 ?
Zn1 Ca5 Ca2 99.04(18) . 13_665 ?
Ca2 Ca5 Ca2 161.9(4) 12_666 13_665 ?
Ca2 Ca5 Ca2 61.45(8) 6 13_665 ?
Ca2 Ca5 Ca2 115.37(11) 3_554 13_665 ?
Sb2B Ca6 Sb2B 158.7(3) 12_656 11_566 ?
Sb2B Ca6 Sb2A 5.3(3) 12_656 12_656 ?
Sb2B Ca6 Sb2A 163.97(19) 11_566 12_656 ?
Sb2B Ca6 Sb2A 163.97(19) 12_656 11_566 ?
Sb2B Ca6 Sb2A 5.3(3) 11_566 11_566 ?
Sb2A Ca6 Sb2A 169.3(4) 12_656 11_566 ?
Sb2B Ca6 Sb4 98.12(11) 12_656 11_566 ?
Sb2B Ca6 Sb4 98.12(11) 11_566 11_566 ?
Sb2A Ca6 Sb4 94.08(15) 12_656 11_566 ?
Sb2A Ca6 Sb4 94.08(15) 11_566 11_566 ?
Sb2B Ca6 Sb4 98.12(11) 12_656 3_545 ?
Sb2B Ca6 Sb4 98.12(11) 11_566 3_545 ?
Sb2A Ca6 Sb4 94.08(15) 12_656 3_545 ?
Sb2A Ca6 Sb4 94.08(15) 11_566 3_545 ?
Sb4 Ca6 Sb4 80.57(11) 11_566 3_545 ?
Sb2B Ca6 Sb1 88.28(4) 12_656 2 ?
Sb2B Ca6 Sb1 88.28(4) 11_566 2 ?
Sb2A Ca6 Sb1 89.13(4) 12_656 2 ?
Sb2A Ca6 Sb1 89.13(4) 11_566 2 ?
Sb4 Ca6 Sb1 139.61(12) 11_566 2 ?
Sb4 Ca6 Sb1 59.05(3) 3_545 2 ?
Sb2B Ca6 Sb1 88.28(4) 12_656 . ?
Sb2B Ca6 Sb1 88.28(4) 11_566 . ?
Sb2A Ca6 Sb1 89.13(4) 12_656 . ?
Sb2A Ca6 Sb1 89.13(4) 11_566 . ?
Sb4 Ca6 Sb1 59.05(3) 11_566 . ?
Sb4 Ca6 Sb1 139.62(12) 3_545 . ?
Sb1 Ca6 Sb1 161.34(14) 2 . ?
Sb2B Ca6 Ca2 133.31(3) 12_656 . ?
Sb2B Ca6 Ca2 51.64(6) 11_566 . ?
Sb2A Ca6 Ca2 132.72(5) 12_656 . ?
Sb2A Ca6 Ca2 49.81(7) 11_566 . ?
Sb4 Ca6 Ca2 52.84(4) 11_566 . ?
Sb4 Ca6 Ca2 109.54(10) 3_545 . ?
Sb1 Ca6 Ca2 138.15(3) 2 . ?
Sb1 Ca6 Ca2 46.56(3) . . ?
Sb2B Ca6 Ca2 51.64(6) 12_656 16 ?
Sb2B Ca6 Ca2 133.32(3) 11_566 16 ?
Sb2A Ca6 Ca2 49.81(7) 12_656 16 ?
Sb2A Ca6 Ca2 132.72(5) 11_566 16 ?
Sb4 Ca6 Ca2 52.84(4) 11_566 16 ?
Sb4 Ca6 Ca2 109.54(10) 3_545 16 ?
Sb1 Ca6 Ca2 138.15(3) 2 16 ?
Sb1 Ca6 Ca2 46.56(3) . 16 ?
Ca2 Ca6 Ca2 83.33(7) . 16 ?
Sb2B Ca6 Ca2 133.32(3) 12_656 15 ?
Sb2B Ca6 Ca2 51.64(6) 11_566 15 ?
Sb2A Ca6 Ca2 132.72(5) 12_656 15 ?
Sb2A Ca6 Ca2 49.81(7) 11_566 15 ?
Sb4 Ca6 Ca2 109.54(10) 11_566 15 ?
Sb4 Ca6 Ca2 52.84(4) 3_545 15 ?
Sb1 Ca6 Ca2 46.56(3) 2 15 ?
Sb1 Ca6 Ca2 138.15(3) . 15 ?
Ca2 Ca6 Ca2 93.08(7) . 15 ?
Ca2 Ca6 Ca2 159.64(14) 16 15 ?
Sb2B Ca6 Ca2 51.64(6) 12_656 2 ?
Sb2B Ca6 Ca2 133.32(3) 11_566 2 ?
Sb2A Ca6 Ca2 49.81(7) 12_656 2 ?
Sb2A Ca6 Ca2 132.72(5) 11_566 2 ?
Sb4 Ca6 Ca2 109.54(10) 11_566 2 ?
Sb4 Ca6 Ca2 52.84(4) 3_545 2 ?
Sb1 Ca6 Ca2 46.56(3) 2 2 ?
Sb1 Ca6 Ca2 138.15(3) . 2 ?
Ca2 Ca6 Ca2 159.64(14) . 2 ?
Ca2 Ca6 Ca2 93.08(7) 16 2 ?
Ca2 Ca6 Ca2 83.33(7) 15 2 ?
Ca4 Zn1 Sb3B 61.02(15) . . ?
Ca4 Zn1 Sb3B 61.02(15) . 7 ?
Sb3B Zn1 Sb3B 122.0(3) . 7 ?
Ca4 Zn1 Sb5 128.15(10) . . ?
Sb3B Zn1 Sb5 107.41(6) . . ?
Sb3B Zn1 Sb5 107.41(6) 7 . ?
Ca4 Zn1 Sb5 128.15(10) . 9 ?
Sb3B Zn1 Sb5 107.41(6) . 9 ?
Sb3B Zn1 Sb5 107.41(6) 7 9 ?
Sb5 Zn1 Sb5 103.70(19) . 9 ?
Ca4 Zn1 Sb3A 65.19(15) . 7 ?
Sb3B Zn1 Sb3A 126.2(2) . 7 ?
Sb3B Zn1 Sb3A 4.17(19) 7 7 ?
Sb5 Zn1 Sb3A 105.02(7) . 7 ?
Sb5 Zn1 Sb3A 105.02(7) 9 7 ?
Ca4 Zn1 Sb3A 65.19(15) . . ?
Sb3B Zn1 Sb3A 4.17(19) . . ?
Sb3B Zn1 Sb3A 126.2(2) 7 . ?
Sb5 Zn1 Sb3A 105.02(7) . . ?
Sb5 Zn1 Sb3A 105.02(7) 9 . ?
Sb3A Zn1 Sb3A 130.4(3) 7 . ?
Ca4 Zn1 Ca3 120.13(10) . 9_565 ?
Sb3B Zn1 Ca3 59.12(10) . 9_565 ?
Sb3B Zn1 Ca3 178.8(2) 7 9_565 ?
Sb5 Zn1 Ca3 71.93(9) . 9_565 ?
Sb5 Zn1 Ca3 71.93(9) 9 9_565 ?
Sb3A Zn1 Ca3 174.7(2) 7 9_565 ?
Sb3A Zn1 Ca3 54.94(12) . 9_565 ?
Ca4 Zn1 Ca3 120.13(10) . 1_545 ?
Sb3B Zn1 Ca3 178.8(2) . 1_545 ?
Sb3B Zn1 Ca3 59.11(10) 7 1_545 ?
Sb5 Zn1 Ca3 71.93(9) . 1_545 ?
Sb5 Zn1 Ca3 71.93(9) 9 1_545 ?
Sb3A Zn1 Ca3 54.94(12) 7 1_545 ?
Sb3A Zn1 Ca3 174.7(2) . 1_545 ?
Ca3 Zn1 Ca3 119.73(19) 9_565 1_545 ?
Ca4 Zn1 Ca5 0.0(7) . . ?
Sb3B Zn1 Ca5 61.02(15) . . ?
Sb3B Zn1 Ca5 61.02(15) 7 . ?
Sb5 Zn1 Ca5 128.15(10) . . ?
Sb5 Zn1 Ca5 128.15(10) 9 . ?
Sb3A Zn1 Ca5 65.19(15) 7 . ?
Sb3A Zn1 Ca5 65.19(15) . . ?
Ca3 Zn1 Ca5 120.13(10) 9_565 . ?
Ca3 Zn1 Ca5 120.13(10) 1_545 . ?
Sb2B Sb1 Sb2A 5.4(5) . . ?
Sb2B Sb1 Ca2 119.67(4) . . ?
Sb2A Sb1 Ca2 119.66(4) . . ?
Sb2B Sb1 Ca2 119.67(4) . 16 ?
Sb2A Sb1 Ca2 119.66(4) . 16 ?
Ca2 Sb1 Ca2 120.60(8) . 16 ?
Sb2B Sb1 Ca1 71.92(19) . 16 ?
Sb2A Sb1 Ca1 67.8(2) . 16 ?
Ca2 Sb1 Ca1 133.27(7) . 16 ?
Ca2 Sb1 Ca1 69.77(6) 16 16 ?
Sb2B Sb1 Ca1 71.92(19) . . ?
Sb2A Sb1 Ca1 67.8(3) . . ?
Ca2 Sb1 Ca1 69.77(6) . . ?
Ca2 Sb1 Ca1 133.27(7) 16 . ?
Ca1 Sb1 Ca1 72.83(8) 16 . ?
Sb2B Sb1 Ca1 63.56(17) . 12_666 ?
Sb2A Sb1 Ca1 67.4(2) . 12_666 ?
Ca2 Sb1 Ca1 69.62(6) . 12_666 ?
Ca2 Sb1 Ca1 139.61(6) 16 12_666 ?
Ca1 Sb1 Ca1 134.98(4) 16 12_666 ?
Ca1 Sb1 Ca1 87.04(7) . 12_666 ?
Sb2B Sb1 Ca1 63.56(17) . 6 ?
Sb2A Sb1 Ca1 67.4(2) . 6 ?
Ca2 Sb1 Ca1 139.61(6) . 6 ?
Ca2 Sb1 Ca1 69.62(6) 16 6 ?
Ca1 Sb1 Ca1 87.04(7) 16 6 ?
Ca1 Sb1 Ca1 134.98(4) . 6 ?
Ca1 Sb1 Ca1 79.42(8) 12_666 6 ?
Sb2B Sb1 Ca3 118.5(2) . 11_566 ?
Sb2A Sb1 Ca3 123.9(3) . 11_566 ?
Ca2 Sb1 Ca3 75.18(6) . 11_566 ?
Ca2 Sb1 Ca3 75.18(5) 16 11_566 ?
Ca1 Sb1 Ca3 143.18(4) 16 11_566 ?
Ca1 Sb1 Ca3 143.18(4) . 11_566 ?
Ca1 Sb1 Ca3 70.23(6) 12_666 11_566 ?
Ca1 Sb1 Ca3 70.23(6) 6 11_566 ?
Sb2B Sb1 Ca6 132.2(2) . . ?
Sb2A Sb1 Ca6 126.8(3) . . ?
Ca2 Sb1 Ca6 71.58(5) . . ?
Ca2 Sb1 Ca6 71.58(6) 16 . ?
Ca1 Sb1 Ca6 69.99(7) 16 . ?
Ca1 Sb1 Ca6 69.99(7) . . ?
Ca1 Sb1 Ca6 139.81(4) 12_666 . ?
Ca1 Sb1 Ca6 139.81(4) 6 . ?
Ca3 Sb1 Ca6 109.30(10) 11_566 . ?
Ca5 Sb2A Sb1 152.6(8) . . ?
Ca5 Sb2A Ca2 71.2(2) . 6 ?
Sb1 Sb2A Ca2 111.5(3) . 6 ?
Ca5 Sb2A Ca2 71.2(2) . 12_666 ?
Sb1 Sb2A Ca2 111.5(3) . 12_666 ?
Ca2 Sb2A Ca2 137.0(6) 6 12_666 ?
Ca5 Sb2A Ca6 84.6(6) . 11_666 ?
Sb1 Sb2A Ca6 122.8(4) . 11_666 ?
Ca2 Sb2A Ca6 78.3(4) 6 11_666 ?
Ca2 Sb2A Ca6 78.3(4) 12_666 11_666 ?
Ca5 Sb2A Ca1 96.9(4) . 16 ?
Sb1 Sb2A Ca1 61.1(3) . 16 ?
Ca2 Sb2A Ca1 70.02(19) 6 16 ?
Ca2 Sb2A Ca1 134.7(5) 12_666 16 ?
Ca6 Sb2A Ca1 145.73(19) 11_666 16 ?
Ca5 Sb2A Ca1 96.9(4) . . ?
Sb1 Sb2A Ca1 61.1(3) . . ?
Ca2 Sb2A Ca1 134.7(5) 6 . ?
Ca2 Sb2A Ca1 70.01(19) 12_666 . ?
Ca6 Sb2A Ca1 145.73(19) 11_666 . ?
Ca1 Sb2A Ca1 68.3(4) 16 . ?
Ca5 Sb2A Ca1 135.3(4) . 12_666 ?
Sb1 Sb2A Ca1 61.97(18) . 12_666 ?
Ca2 Sb2A Ca1 137.5(4) 6 12_666 ?
Ca2 Sb2A Ca1 66.44(13) 12_666 12_666 ?
Ca6 Sb2A Ca1 73.7(3) 11_666 12_666 ?
Ca1 Sb2A Ca1 123.0(5) 16 12_666 ?
Ca1 Sb2A Ca1 81.8(2) . 12_666 ?
Ca5 Sb2A Ca1 135.3(4) . 6 ?
Sb1 Sb2A Ca1 61.97(18) . 6 ?
Ca2 Sb2A Ca1 66.44(13) 6 6 ?
Ca2 Sb2A Ca1 137.5(4) 12_666 6 ?
Ca6 Sb2A Ca1 73.7(3) 11_666 6 ?
Ca1 Sb2A Ca1 81.8(2) 16 6 ?
Ca1 Sb2A Ca1 123.0(5) . 6 ?
Ca1 Sb2A Ca1 75.3(2) 12_666 6 ?
Ca5 Sb2A Ca4 39.8(3) . . ?
Sb1 Sb2A Ca4 112.8(6) . . ?
Ca2 Sb2A Ca4 82.1(2) 6 . ?
Ca2 Sb2A Ca4 82.1(2) 12_666 . ?
Ca6 Sb2A Ca4 124.4(5) 11_666 . ?
Ca1 Sb2A Ca4 64.4(3) 16 . ?
Ca1 Sb2A Ca4 64.4(3) . . ?
Ca1 Sb2A Ca4 140.3(3) 12_666 . ?
Ca1 Sb2A Ca4 140.3(3) 6 . ?
Sb1 Sb2B Ca5 144.4(6) . . ?
Sb1 Sb2B Ca6 133.5(3) . 11_666 ?
Ca5 Sb2B Ca6 82.2(4) . 11_666 ?
Sb1 Sb2B Ca2 113.8(2) . 6 ?
Ca5 Sb2B Ca2 66.78(15) . 6 ?
Ca6 Sb2B Ca2 78.8(3) 11_666 6 ?
Sb1 Sb2B Ca2 113.8(2) . 12_666 ?
Ca5 Sb2B Ca2 66.78(15) . 12_666 ?
Ca6 Sb2B Ca2 78.8(3) 11_666 12_666 ?
Ca2 Sb2B Ca2 130.5(4) 6 12_666 ?
Sb1 Sb2B Ca1 66.83(16) . 12_666 ?
Ca5 Sb2B Ca1 134.0(3) . 12_666 ?
Ca6 Sb2B Ca1 78.7(3) 11_666 12_666 ?
Ca2 Sb2B Ca1 145.9(4) 6 12_666 ?
Ca2 Sb2B Ca1 68.69(9) 12_666 12_666 ?
Sb1 Sb2B Ca1 66.83(16) . 6 ?
Ca5 Sb2B Ca1 134.0(3) . 6 ?
Ca6 Sb2B Ca1 78.7(3) 11_666 6 ?
Ca2 Sb2B Ca1 68.69(9) 6 6 ?
Ca2 Sb2B Ca1 145.9(4) 12_666 6 ?
Ca1 Sb2B Ca1 82.00(18) 12_666 6 ?
Sb1 Sb2B Ca1 60.8(3) . 16 ?
Ca5 Sb2B Ca1 89.9(3) . 16 ?
Ca6 Sb2B Ca1 146.12(16) 11_666 16 ?
Ca2 Sb2B Ca1 67.85(15) 6 16 ?
Ca2 Sb2B Ca1 127.8(4) 12_666 16 ?
Ca1 Sb2B Ca1 127.3(4) 12_666 16 ?
Ca1 Sb2B Ca1 83.7(2) 6 16 ?
Sb1 Sb2B Ca1 60.8(3) . . ?
Ca5 Sb2B Ca1 89.9(3) . . ?
Ca6 Sb2B Ca1 146.12(16) 11_666 . ?
Ca2 Sb2B Ca1 127.8(4) 6 . ?
Ca2 Sb2B Ca1 67.84(15) 12_666 . ?
Ca1 Sb2B Ca1 83.7(2) 12_666 . ?
Ca1 Sb2B Ca1 127.3(4) 6 . ?
Ca1 Sb2B Ca1 66.1(3) 16 . ?
Sb3B Sb3A Ca4 3.0(11) . . ?
Sb3B Sb3A Ca3 87.7(12) . 9_565 ?
Ca4 Sb3A Ca3 84.7(3) . 9_565 ?
Sb3B Sb3A Ca2 143.3(3) . 4_454 ?
Ca4 Sb3A Ca2 142.43(12) . 4_454 ?
Ca3 Sb3A Ca2 83.22(16) 9_565 4_454 ?
Sb3B Sb3A Ca2 143.3(3) . 11_566 ?
Ca4 Sb3A Ca2 142.43(12) . 11_566 ?
Ca3 Sb3A Ca2 83.22(16) 9_565 11_566 ?
Ca2 Sb3A Ca2 70.72(13) 4_454 11_566 ?
Sb3B Sb3A Ca2 92.5(10) . 12_666 ?
Ca4 Sb3A Ca2 95.0(3) . 12_666 ?
Ca3 Sb3A Ca2 145.60(8) 9_565 12_666 ?
Ca2 Sb3A Ca2 114.57(17) 4_454 12_666 ?
Ca2 Sb3A Ca2 76.23(11) 11_566 12_666 ?
Sb3B Sb3A Ca2 92.5(10) . 3_554 ?
Ca4 Sb3A Ca2 95.0(3) . 3_554 ?
Ca3 Sb3A Ca2 145.60(8) 9_565 3_554 ?
Ca2 Sb3A Ca2 76.23(11) 4_454 3_554 ?
Ca2 Sb3A Ca2 114.57(17) 11_566 3_554 ?
Ca2 Sb3A Ca2 68.79(15) 12_666 3_554 ?
Sb3B Sb3A Zn1 22.3(11) . . ?
Ca4 Sb3A Zn1 19.3(2) . . ?
Ca3 Sb3A Zn1 65.39(17) 9_565 . ?
Ca2 Sb3A Zn1 133.19(15) 4_454 . ?
Ca2 Sb3A Zn1 133.19(15) 11_566 . ?
Ca2 Sb3A Zn1 110.68(16) 12_666 . ?
Ca2 Sb3A Zn1 110.68(16) 3_554 . ?
Sb3B Sb3A Ca1 74.0(3) . . ?
Ca4 Sb3A Ca1 73.24(10) . . ?
Ca3 Sb3A Ca1 75.57(11) 9_565 . ?
Ca2 Sb3A Ca1 136.42(16) 4_454 . ?
Ca2 Sb3A Ca1 69.32(7) 11_566 . ?
Ca2 Sb3A Ca1 71.49(7) 12_666 . ?
Ca2 Sb3A Ca1 137.26(18) 3_554 . ?
Zn1 Sb3A Ca1 69.75(9) . . ?
Sb3B Sb3A Ca1 74.0(3) . 10 ?
Ca4 Sb3A Ca1 73.24(10) . 10 ?
Ca3 Sb3A Ca1 75.57(11) 9_565 10 ?
Ca2 Sb3A Ca1 69.32(7) 4_454 10 ?
Ca2 Sb3A Ca1 136.42(16) 11_566 10 ?
Ca2 Sb3A Ca1 137.26(18) 12_666 10 ?
Ca2 Sb3A Ca1 71.49(7) 3_554 10 ?
Zn1 Sb3A Ca1 69.75(9) . 10 ?
Ca1 Sb3A Ca1 137.19(18) . 10 ?
Sb3B Sb3A Ca5 37.6(11) . . ?
Ca4 Sb3A Ca5 40.6(3) . . ?
Ca3 Sb3A Ca5 125.3(2) 9_565 . ?
Ca2 Sb3A Ca5 136.62(15) 4_454 . ?
Ca2 Sb3A Ca5 136.62(15) 11_566 . ?
Ca2 Sb3A Ca5 62.08(15) 12_666 . ?
Ca2 Sb3A Ca5 62.08(15) 3_554 . ?
Zn1 Sb3A Ca5 59.91(19) . . ?
Ca1 Sb3A Ca5 85.79(11) . . ?
Ca1 Sb3A Ca5 85.79(11) 10 . ?
Sb3A Sb3B Ca4 176.4(13) . . ?
Sb3A Sb3B Zn1 153.5(12) . . ?
Ca4 Sb3B Zn1 22.9(3) . . ?
Sb3A Sb3B Ca3 82.5(11) . 9_565 ?
Ca4 Sb3B Ca3 93.9(4) . 9_565 ?
Zn1 Sb3B Ca3 71.05(17) . 9_565 ?
Sb3A Sb3B Ca5 136.6(12) . . ?
Ca4 Sb3B Ca5 47.0(4) . . ?
Zn1 Sb3B Ca5 69.9(2) . . ?
Ca3 Sb3B Ca5 140.9(2) 9_565 . ?
Sb3A Sb3B Ca2 78.1(9) . 12_666 ?
Ca4 Sb3B Ca2 104.9(3) . 12_666 ?
Zn1 Sb3B Ca2 122.98(16) . 12_666 ?
Ca3 Sb3B Ca2 140.64(10) 9_565 12_666 ?
Ca5 Sb3B Ca2 66.11(15) . 12_666 ?
Sb3A Sb3B Ca2 78.1(9) . 3_554 ?
Ca4 Sb3B Ca2 104.9(3) . 3_554 ?
Zn1 Sb3B Ca2 122.98(16) . 3_554 ?
Ca3 Sb3B Ca2 140.64(10) 9_565 3_554 ?
Ca5 Sb3B Ca2 66.11(15) . 3_554 ?
Ca2 Sb3B Ca2 67.19(12) 12_666 3_554 ?
Sb3A Sb3B Ca1 97.4(3) . . ?
Ca4 Sb3B Ca1 81.72(10) . . ?
Zn1 Sb3B Ca1 77.01(8) . . ?
Ca3 Sb3B Ca1 76.88(9) 9_565 . ?
Ca5 Sb3B Ca1 94.33(9) . . ?
Ca2 Sb3B Ca1 72.14(6) 12_666 . ?
Ca2 Sb3B Ca1 139.16(13) 3_554 . ?
Sb3A Sb3B Ca1 97.4(3) . 10 ?
Ca4 Sb3B Ca1 81.72(10) . 10 ?
Zn1 Sb3B Ca1 77.01(8) . 10 ?
Ca3 Sb3B Ca1 76.88(9) 9_565 10 ?
Ca5 Sb3B Ca1 94.33(9) . 10 ?
Ca2 Sb3B Ca1 139.16(13) 12_666 10 ?
Ca2 Sb3B Ca1 72.14(6) 3_554 10 ?
Ca1 Sb3B Ca1 147.78(16) . 10 ?
Sb3A Sb3B Ca2 31.6(3) . 4_454 ?
Ca4 Sb3B Ca2 147.33(13) . 4_454 ?
Zn1 Sb3B Ca2 134.73(14) . 4_454 ?
Ca3 Sb3B Ca2 75.99(13) 9_565 4_454 ?
Ca5 Sb3B Ca2 135.18(15) . 4_454 ?
Ca2 Sb3B Ca2 102.20(12) 12_666 4_454 ?
Ca2 Sb3B Ca2 69.53(9) 3_554 4_454 ?
Ca1 Sb3B Ca2 124.35(12) . 4_454 ?
Ca1 Sb3B Ca2 65.80(7) 10 4_454 ?
Sb3A Sb3B Ca2 31.6(3) . 11_566 ?
Ca4 Sb3B Ca2 147.33(13) . 11_566 ?
Zn1 Sb3B Ca2 134.73(14) . 11_566 ?
Ca3 Sb3B Ca2 75.99(13) 9_565 11_566 ?
Ca5 Sb3B Ca2 135.18(15) . 11_566 ?
Ca2 Sb3B Ca2 69.53(9) 12_666 11_566 ?
Ca2 Sb3B Ca2 102.20(12) 3_554 11_566 ?
Ca1 Sb3B Ca2 65.80(7) . 11_566 ?
Ca1 Sb3B Ca2 124.35(12) 10 11_566 ?
Ca2 Sb3B Ca2 60.93(10) 4_454 11_566 ?
Ca6 Sb4 Ca6 99.43(11) 11_666 3_554 ?
Ca6 Sb4 Ca3 130.28(6) 11_666 . ?
Ca6 Sb4 Ca3 130.28(6) 3_554 . ?
Ca6 Sb4 Ca2 124.58(4) 11_666 3_554 ?
Ca6 Sb4 Ca2 75.72(5) 3_554 3_554 ?
Ca3 Sb4 Ca2 75.63(5) . 3_554 ?
Ca6 Sb4 Ca2 75.72(5) 11_666 5 ?
Ca6 Sb4 Ca2 124.58(5) 3_554 5 ?
Ca3 Sb4 Ca2 75.63(5) . 5 ?
Ca2 Sb4 Ca2 151.25(9) 3_554 5 ?
Ca6 Sb4 Ca2 75.72(5) 11_666 12_666 ?
Ca6 Sb4 Ca2 124.58(4) 3_554 12_666 ?
Ca3 Sb4 Ca2 75.63(5) . 12_666 ?
Ca2 Sb4 Ca2 64.51(8) 3_554 12_666 ?
Ca2 Sb4 Ca2 107.89(8) 5 12_666 ?
Ca6 Sb4 Ca2 124.58(5) 11_666 14_665 ?
Ca6 Sb4 Ca2 75.72(5) 3_554 14_665 ?
Ca3 Sb4 Ca2 75.63(5) . 14_665 ?
Ca2 Sb4 Ca2 107.89(8) 3_554 14_665 ?
Ca2 Sb4 Ca2 64.51(8) 5 14_665 ?
Ca2 Sb4 Ca2 151.25(9) 12_666 14_665 ?
Zn1 Sb5 Zn1 76.30(19) 9 . ?
Zn1 Sb5 Ca1 133.93(6) 9 . ?
Zn1 Sb5 Ca1 80.55(8) . . ?
Zn1 Sb5 Ca1 133.93(6) 9 16 ?
Zn1 Sb5 Ca1 80.55(8) . 16 ?
Ca1 Sb5 Ca1 78.96(8) . 16 ?
Zn1 Sb5 Ca1 80.55(8) 9 2 ?
Zn1 Sb5 Ca1 133.93(6) . 2 ?
Ca1 Sb5 Ca1 140.65(9) . 2 ?
Ca1 Sb5 Ca1 87.98(8) 16 2 ?
Zn1 Sb5 Ca1 80.55(8) 9 15 ?
Zn1 Sb5 Ca1 133.93(6) . 15 ?
Ca1 Sb5 Ca1 87.98(8) . 15 ?
Ca1 Sb5 Ca1 140.65(9) 16 15 ?
Ca1 Sb5 Ca1 78.96(8) 2 15 ?
Zn1 Sb5 Ca4 13.84(13) 9 9 ?
Zn1 Sb5 Ca4 90.1(2) . 9 ?
Ca1 Sb5 Ca4 138.98(6) . 9 ?
Ca1 Sb5 Ca4 138.98(6) 16 9 ?
Ca1 Sb5 Ca4 70.13(11) 2 9 ?
Ca1 Sb5 Ca4 70.13(11) 15 9 ?
Zn1 Sb5 Ca4 90.1(2) 9 . ?
Zn1 Sb5 Ca4 13.84(13) . . ?
Ca1 Sb5 Ca4 70.13(11) . . ?
Ca1 Sb5 Ca4 70.13(11) 16 . ?
Ca1 Sb5 Ca4 138.98(6) 2 . ?
Ca1 Sb5 Ca4 138.98(6) 15 . ?
Ca4 Sb5 Ca4 104.0(3) 9 . ?
Zn1 Sb5 Ca3 62.13(5) 9 9_565 ?
Zn1 Sb5 Ca3 62.13(6) . 9_565 ?
Ca1 Sb5 Ca3 71.87(5) . 9_565 ?
Ca1 Sb5 Ca3 135.35(4) 16 9_565 ?
Ca1 Sb5 Ca3 135.35(4) 2 9_565 ?
Ca1 Sb5 Ca3 71.87(5) 15 9_565 ?
Ca4 Sb5 Ca3 68.53(8) 9 9_565 ?
Ca4 Sb5 Ca3 68.53(8) . 9_565 ?
Zn1 Sb5 Ca3 62.13(6) 9 1_545 ?
Zn1 Sb5 Ca3 62.13(6) . 1_545 ?
Ca1 Sb5 Ca3 135.35(4) . 1_545 ?
Ca1 Sb5 Ca3 71.87(5) 16 1_545 ?
Ca1 Sb5 Ca3 71.87(5) 2 1_545 ?
Ca1 Sb5 Ca3 135.35(4) 15 1_545 ?
Ca4 Sb5 Ca3 68.53(8) 9 1_545 ?
Ca4 Sb5 Ca3 68.53(8) . 1_545 ?
Ca3 Sb5 Ca3 107.07(10) 9_565 1_545 ?
Ca1 Sb6 Ca1 140.47(8) 12_666 11_566 ?
Ca1 Sb6 Ca1 96.57(2) 12_666 2_565 ?
Ca1 Sb6 Ca1 96.57(2) 11_566 2_565 ?
Ca1 Sb6 Ca1 96.57(2) 12_666 . ?
Ca1 Sb6 Ca1 96.57(2) 11_566 . ?
Ca1 Sb6 Ca1 140.47(8) 2_565 . ?
Ca1 Sb6 Ca2 72.84(6) 12_666 . ?
Ca1 Sb6 Ca2 76.03(6) 11_566 . ?
Ca1 Sb6 Ca2 147.21(5) 2_565 . ?
Ca1 Sb6 Ca2 72.29(6) . . ?
Ca1 Sb6 Ca2 147.21(5) 12_666 11_566 ?
Ca1 Sb6 Ca2 72.29(6) 11_566 11_566 ?
Ca1 Sb6 Ca2 76.03(6) 2_565 11_566 ?
Ca1 Sb6 Ca2 72.83(6) . 11_566 ?
Ca2 Sb6 Ca2 128.99(5) . 11_566 ?
Ca1 Sb6 Ca2 76.03(6) 12_666 2_565 ?
Ca1 Sb6 Ca2 72.84(6) 11_566 2_565 ?
Ca1 Sb6 Ca2 72.29(6) 2_565 2_565 ?
Ca1 Sb6 Ca2 147.21(5) . 2_565 ?
Ca2 Sb6 Ca2 75.02(8) . 2_565 ?
Ca2 Sb6 Ca2 128.99(5) 11_566 2_565 ?
Ca1 Sb6 Ca2 72.29(6) 12_666 12_666 ?
Ca1 Sb6 Ca2 147.21(5) 11_566 12_666 ?
Ca1 Sb6 Ca2 72.84(6) 2_565 12_666 ?
Ca1 Sb6 Ca2 76.03(6) . 12_666 ?
Ca2 Sb6 Ca2 128.99(5) . 12_666 ?
Ca2 Sb6 Ca2 75.02(8) 11_566 12_666 ?
Ca2 Sb6 Ca2 128.99(5) 2_565 12_666 ?

loop_
_geom_bond_atom_site_label_1
_geom_bond_atom_site_label_2
_geom_bond_distance
_geom_bond_site_symmetry_2
_geom_bond_publ_flag
Ca1 Sb6 3.150(2) . ?
Ca1 Sb5 3.164(2) . ?
Ca1 Sb2B 3.350(6) 11_566 ?
Ca1 Sb3B 3.377(3) . ?
Ca1 Sb1 3.390(2) . ?
Ca1 Sb1 3.440(3) 11_566 ?
Ca1 Sb3A 3.485(3) . ?
Ca1 Sb2A 3.583(18) . ?
Ca1 Sb2A 3.597(8) 11_566 ?
Ca1 Sb2B 3.690(13) . ?
Ca1 Ca2 3.731(3) . ?
Ca1 Ca2 3.755(3) 11_566 ?
Ca2 Sb3A 3.094(4) 3 ?
Ca2 Sb1 3.123(2) . ?
Ca2 Sb3A 3.170(6) 11_566 ?
Ca2 Sb6 3.175(2) . ?
Ca2 Sb2A 3.184(7) 11_566 ?
Ca2 Sb3B 3.237(4) 11_566 ?
Ca2 Sb2B 3.262(5) 11_566 ?
Ca2 Sb4 3.356(2) 11_566 ?
Ca2 Ca5 3.505(3) 11_566 ?
Ca2 Sb3B 3.532(4) 3 ?
Ca2 Ca2 3.582(4) 10_556 ?
Ca3 Sb3A 3.070(6) 9_565 ?
Ca3 Sb3A 3.070(6) 7_565 ?
Ca3 Sb3B 3.094(5) 7_565 ?
Ca3 Sb3B 3.094(5) 9_565 ?
Ca3 Sb4 3.321(5) . ?
Ca3 Zn1 3.409(5) 9_565 ?
Ca3 Zn1 3.409(5) 1_565 ?
Ca3 Sb1 3.563(3) 12_666 ?
Ca3 Sb1 3.563(3) 3_554 ?
Ca3 Sb5 3.666(4) 9_565 ?
Ca3 Sb5 3.666(4) 1_565 ?
Ca3 Ca1 4.029(3) 9_565 ?
Ca4 Zn1 1.076(13) . ?
Ca4 Ca5 2.347(18) . ?
Ca4 Sb3B 2.424(4) . ?
Ca4 Sb3B 2.424(4) 7 ?
Ca4 Sb3A 2.951(5) 7 ?
Ca4 Sb3A 2.951(5) . ?
Ca4 Sb5 3.538(11) . ?
Ca4 Sb5 3.538(11) 9 ?
Ca4 Sb2A 3.666(15) 10 ?
Ca4 Sb2A 3.666(15) . ?
Ca4 Ca1 3.863(3) 10 ?
Ca5 Sb2A 2.818(11) . ?
Ca5 Sb2A 2.818(11) 10 ?
Ca5 Sb2B 3.102(8) . ?
Ca5 Sb2B 3.102(8) 10 ?
Ca5 Sb3B 3.189(8) . ?
Ca5 Sb3B 3.189(8) 7 ?
Ca5 Zn1 3.423(12) . ?
Ca5 Ca2 3.505(3) 12_666 ?
Ca5 Ca2 3.505(3) 6 ?
Ca5 Ca2 3.505(3) 3_554 ?
Ca5 Ca2 3.505(3) 13_665 ?
Ca6 Sb2B 3.166(16) 12_656 ?
Ca6 Sb2B 3.166(16) 11_566 ?
Ca6 Sb2A 3.28(2) 12_656 ?
Ca6 Sb2A 3.28(2) 11_566 ?
Ca6 Sb4 3.293(4) 11_566 ?
Ca6 Sb4 3.293(4) 3_545 ?
Ca6 Sb1 3.7928(15) 2 ?
Ca6 Sb1 3.7928(15) . ?
Ca6 Ca2 4.081(3) 16 ?
Ca6 Ca2 4.081(3) 15 ?
Ca6 Ca2 4.081(2) 2 ?
Zn1 Sb3B 2.755(5) . ?
Zn1 Sb3B 2.755(5) 7 ?
Zn1 Sb5 2.771(4) . ?
Zn1 Sb5 2.771(4) 9 ?
Zn1 Sb3A 3.237(5) 7 ?
Zn1 Sb3A 3.237(5) . ?
Zn1 Ca3 3.409(5) 9_565 ?
Zn1 Ca3 3.409(5) 1_545 ?
Sb1 Sb2B 2.850(13) . ?
Sb1 Sb2A 3.014(17) . ?
Sb1 Ca2 3.123(2) 16 ?
Sb1 Ca1 3.389(2) 16 ?
Sb1 Ca1 3.440(2) 12_666 ?
Sb1 Ca1 3.440(3) 6 ?
Sb1 Ca3 3.563(3) 11_566 ?
Sb2A Ca2 3.184(7) 6 ?
Sb2A Ca2 3.184(7) 12_666 ?
Sb2A Ca6 3.28(2) 11_666 ?
Sb2A Ca1 3.583(18) 16 ?
Sb2A Ca1 3.597(8) 12_666 ?
Sb2A Ca1 3.597(8) 6 ?
Sb2B Ca6 3.166(16) 11_666 ?
Sb2B Ca2 3.262(5) 6 ?
Sb2B Ca2 3.262(5) 12_666 ?
Sb2B Ca1 3.350(6) 12_666 ?
Sb2B Ca1 3.350(6) 6 ?
Sb2B Ca1 3.690(13) 16 ?
Sb3A Sb3B 0.529(4) . ?
Sb3A Ca3 3.070(6) 9_565 ?
Sb3A Ca2 3.094(4) 4_454 ?
Sb3A Ca2 3.094(4) 11_566 ?
Sb3A Ca2 3.170(6) 12_666 ?
Sb3A Ca2 3.170(6) 3_554 ?
Sb3A Ca1 3.485(3) 10 ?
Sb3B Ca3 3.094(5) 9_565 ?
Sb3B Ca2 3.237(4) 12_666 ?
Sb3B Ca2 3.237(4) 3_554 ?
Sb3B Ca1 3.377(3) 10 ?
Sb3B Ca2 3.532(4) 4_454 ?
Sb3B Ca2 3.532(4) 11_566 ?
Sb4 Ca6 3.293(4) 11_666 ?
Sb4 Ca6 3.293(4) 3_554 ?
Sb4 Ca2 3.356(2) 3_554 ?
Sb4 Ca2 3.356(2) 5 ?
Sb4 Ca2 3.356(2) 12_666 ?
Sb4 Ca2 3.356(2) 14_665 ?
Sb5 Zn1 2.771(4) 9 ?
Sb5 Ca1 3.164(3) 16 ?
Sb5 Ca1 3.164(2) 2 ?
Sb5 Ca1 3.164(3) 15 ?
Sb5 Ca4 3.538(11) 9 ?
Sb5 Ca3 3.666(4) 9_565 ?
Sb5 Ca3 3.666(4) 1_545 ?
Sb6 Ca1 3.150(2) 12_666 ?
Sb6 Ca1 3.150(2) 11_566 ?
Sb6 Ca1 3.150(2) 2_565 ?
Sb6 Ca2 3.175(2) 11_566 ?
Sb6 Ca2 3.175(2) 2_565 ?
Sb6 Ca2 3.175(2) 12_666 ?
